data_1560659
loop_
_publ_author_name
'Zheng, Li-Mei'
'Liu, Jing-Xin'

_publ_section_title
;
 Lanthanide contraction effect on crystal structures of lanthanide
 coordination polymers with cyclohexanocucurbit[6]uril ligand
;
_journal_name_full 'Journal of Solid State Chemistry'
_journal_page_first 45
_journal_page_last 49
_journal_paper_doi 10.1016/j.jssc.2016.10.008
_journal_volume 245
_journal_year 2017
_chemical_formula_sum 'C60 H100 Cd2 Cl8 Dy N25 O28'
_chemical_formula_weight 2290.55
_space_group_IT_number 14
_space_group_name_Hall '-P 2ybc'
_space_group_name_H-M_alt 'P 1 21/c 1'
_symmetry_cell_setting monoclinic
_symmetry_space_group_name_H-M 'P 1 21/c 1'
_atom_sites_solution_hydrogens geom
_atom_sites_solution_primary direct
_atom_sites_solution_secondary difmap
_cell_angle_alpha 90.00
_cell_angle_beta 109.6030(10)
_cell_angle_gamma 90.00
_cell_formula_units_Z 4
_cell_length_a 18.9832(14)
_cell_length_b 21.1627(16)
_cell_length_c 23.1800(17)
_cell_measurement_reflns_used 9809
_cell_measurement_temperature 293(2)
_cell_measurement_theta_max 27.52
_cell_measurement_theta_min 2.47
_cell_volume 8772.5(11)
_computing_cell_refinement 'Bruker SMART'
_computing_data_collection 'Bruker SMART'
_computing_data_reduction 'Bruker SAINT'
_computing_molecular_graphics 'Bruker SHELXTL'
_computing_publication_material 'Bruker SHELXTL'
_computing_structure_refinement 'SHELXL-97 (Sheldrick, 1997)'
_computing_structure_solution 'SHELXS-97 (Sheldrick, 1990)'
_diffrn_ambient_temperature 296(2)
_diffrn_measured_fraction_theta_full 0.994
_diffrn_measured_fraction_theta_max 0.994
_diffrn_measurement_device_type 'Bruker CCD Area Detector'
_diffrn_measurement_method '\f and \w scan'
_diffrn_radiation_monochromator graphite
_diffrn_radiation_source 'fine-focus sealed tube'
_diffrn_radiation_type MoK\a
_diffrn_radiation_wavelength 0.71073
_diffrn_reflns_av_R_equivalents 0.0258
_diffrn_reflns_av_sigmaI/netI 0.0307
_diffrn_reflns_limit_h_max 22
_diffrn_reflns_limit_h_min -22
_diffrn_reflns_limit_k_max 25
_diffrn_reflns_limit_k_min -25
_diffrn_reflns_limit_l_max 28
_diffrn_reflns_limit_l_min -19
_diffrn_reflns_number 46342
_diffrn_reflns_theta_full 25.50
_diffrn_reflns_theta_max 25.50
_diffrn_reflns_theta_min 2.24
_diffrn_standards_decay_% none
_exptl_absorpt_coefficient_mu 1.657
_exptl_absorpt_correction_T_max 0.6632
_exptl_absorpt_correction_T_min 0.5947
_exptl_absorpt_correction_type multi-scan
_exptl_absorpt_process_details 'SADABS (Bruker, 2008)'
_exptl_crystal_colour colorless
_exptl_crystal_density_diffrn 1.734
_exptl_crystal_density_method 'not measured'
_exptl_crystal_description block
_exptl_crystal_F_000 4628
_exptl_crystal_size_max 0.35
_exptl_crystal_size_mid 0.30
_exptl_crystal_size_min 0.27
_refine_diff_density_max 1.743
_refine_diff_density_min -1.322
_refine_diff_density_rms 0.116
_refine_ls_extinction_method none
_refine_ls_goodness_of_fit_ref 1.015
_refine_ls_hydrogen_treatment constr
_refine_ls_matrix_type full
_refine_ls_number_parameters 1153
_refine_ls_number_reflns 16219
_refine_ls_number_restraints 33
_refine_ls_restrained_S_all 1.029
_refine_ls_R_factor_all 0.0519
_refine_ls_R_factor_gt 0.0426
_refine_ls_shift/su_max 0.011
_refine_ls_shift/su_mean 0.000
_refine_ls_structure_factor_coef Fsqd
_refine_ls_weighting_details 'calc w=1/[\s^2^(Fo^2^)+(0.0826P)^2^+18.4501P] where P=(Fo^2^+2Fc^2^)/3'
_refine_ls_weighting_scheme calc
_refine_ls_wR_factor_gt 0.1264
_refine_ls_wR_factor_ref 0.1343
_reflns_number_gt 13622
_reflns_number_total 16219
_reflns_threshold_expression >2sigma(I)
_cod_data_source_file JSSC-2017-245-45.cif
_cod_data_source_block Dy
_cod_depositor_comments
;
The following automatic conversions were performed:

data item '_symmetry_cell_setting' value 'Monoclinic' was changed to
'monoclinic' in accordance with the built-in table derived from the
CIF Core dictionary named 'cif_core.dic' version 2.4.5 last updated
on 2014-11-21.

data item '_exptl_crystal_density_meas' value 'not measured' was
changed to '?' -- the value is perceived as not measured.

Automatic conversion script
Id: cif_fix_values 8369 2020-08-20 11:38:08Z andrius 
;
_cod_original_sg_symbol_H-M P2(1)/c
_cod_database_code 1560659

loop_
_symmetry_equiv_pos_as_xyz
'x, y, z'
'-x, y+1/2, -z+1/2'
'-x, -y, -z'
'x, -y-1/2, z-1/2'

loop_
_atom_site_label
_atom_site_type_symbol
_atom_site_fract_x
_atom_site_fract_y
_atom_site_fract_z
_atom_site_U_iso_or_equiv
_atom_site_adp_type
_atom_site_occupancy
_atom_site_symmetry_multiplicity
_atom_site_calc_flag
_atom_site_refinement_flags
_atom_site_disorder_assembly
_atom_site_disorder_group
Dy1 Dy 1.257557(7) 0.211150(6) 1.146953(6) 0.02402(4) Uani 1 1 d . . .
Cd1A Cd 0.77528(2) 0.43875(2) 0.891314(18) 0.07049(13) Uani 0.90 1 d P A 1
Cd1B Cd 0.8172(2) 0.43150(18) 0.9195(2) 0.0777(11) Uani 0.10 1 d P A 2
Cd2 Cd 0.778960(15) 1.062680(13) 0.856251(13) 0.04475(7) Uani 1 1 d . . .
Cl1 Cl 0.87135(9) 0.51858(9) 0.93808(8) 0.1059(5) Uani 1 1 d . . .
Cl2 Cl 0.65614(7) 0.48546(10) 0.83813(7) 0.1035(6) Uani 1 1 d . . .
Cl3 Cl 0.81991(10) 0.37416(7) 0.82193(7) 0.0955(5) Uani 1 1 d . . .
Cl5 Cl 0.80921(9) 1.13351(9) 0.78536(8) 0.1355(6) Uani 1 1 d . . .
Cl6 Cl 0.75954(8) 1.10165(8) 0.94924(6) 0.0837(4) Uani 1 1 d . . .
Cl7 Cl 0.88042(5) 0.98350(5) 0.88480(5) 0.0509(3) Uani 1 1 d . . .
Cl8 Cl 0.66290(4) 1.00704(4) 0.79903(4) 0.0385(2) Uani 1 1 d . . .
O1 O 1.42336(14) 0.14348(12) 1.50056(10) 0.0411(6) Uani 1 1 d . . .
O2 O 1.36351(13) 0.25493(10) 1.21854(9) 0.0337(6) Uani 1 1 d . . .
O3 O 1.51344(15) 0.28319(11) 1.48138(10) 0.0403(6) Uani 1 1 d . . .
O4 O 1.27313(12) 0.38823(11) 1.23078(10) 0.0364(6) Uani 1 1 d . . .
O5 O 1.28463(11) 0.14208(10) 1.23190(9) 0.0286(5) Uani 1 1 d . . .
O6 O 1.26121(13) 0.14398(11) 1.52357(9) 0.0359(6) Uani 1 1 d . . .
O7 O 1.11013(13) 0.15952(11) 1.25365(9) 0.0356(6) Uani 1 1 d . . .
O8 O 1.45255(12) 0.43356(10) 1.49025(9) 0.0321(6) Uani 1 1 d . . .
O9 O 1.09798(13) 0.41978(12) 1.24780(10) 0.0385(6) Uani 1 1 d . . .
O10 O 1.19046(12) 0.28683(9) 1.53935(9) 0.0273(5) Uani 1 1 d . . .
O11 O 1.28986(11) 0.42577(10) 1.50875(9) 0.0305(5) Uani 1 1 d . . .
O12 O 1.01553(16) 0.29977(11) 1.26515(10) 0.0432(7) Uani 1 1 d . . .
O1W O 1.28600(13) 0.11086(11) 1.11789(9) 0.0369(6) Uani 1 1 d . . .
O2W O 1.20451(15) 0.26120(12) 1.21629(11) 0.0457(6) Uani 1 1 d . . .
O3W O 1.35291(15) 0.22556(15) 1.10490(13) 0.0617(8) Uani 1 1 d . . .
O4W O 1.13997(13) 0.16134(12) 1.13539(11) 0.0389(6) Uani 1 1 d . . .
O5W O 1.24360(14) 0.31948(10) 1.12568(9) 0.0356(6) Uani 1 1 d . . .
N1 N 1.35666(14) 0.07282(12) 1.42678(11) 0.0274(6) Uani 1 1 d . . .
N2 N 1.29492(13) 0.08116(11) 1.31640(10) 0.0236(6) Uani 1 1 d . . .
N3 N 1.23394(14) 0.08196(12) 1.43809(11) 0.0268(6) Uani 1 1 d . . .
N4 N 1.45183(15) 0.12447(12) 1.41309(11) 0.0290(6) Uani 1 1 d . . .
N5 N 1.08054(13) 0.14381(12) 1.34143(10) 0.0246(6) Uani 1 1 d . . .
N6 N 1.52385(14) 0.32571(12) 1.39334(11) 0.0279(6) Uani 1 1 d . . .
N7 N 1.51552(15) 0.22127(12) 1.40030(11) 0.0306(7) Uani 1 1 d . . .
N8 N 1.37677(13) 0.48950(12) 1.40740(10) 0.0246(6) Uani 1 1 d . . .
N9 N 1.39488(13) 0.41322(12) 1.28826(10) 0.0254(6) Uani 1 1 d . . .
N10 N 1.30177(13) 0.46878(12) 1.30144(10) 0.0251(6) Uani 1 1 d . . .
N11 N 1.46603(14) 0.21013(12) 1.29000(11) 0.0268(6) Uani 1 1 d . . .
N12 N 1.08448(13) 0.44756(12) 1.33975(11) 0.0259(6) Uani 1 1 d . . .
N13 N 1.25785(13) 0.49273(12) 1.42625(10) 0.0246(6) Uani 1 1 d . . .
N14 N 1.17248(14) 0.08779(12) 1.32795(10) 0.0257(6) Uani 1 1 d . . .
N15 N 1.39859(14) 0.11615(12) 1.30301(10) 0.0254(6) Uani 1 1 d . . .
N16 N 1.14295(13) 0.13925(11) 1.45154(10) 0.0236(6) Uani 1 1 d . . .
N17 N 1.02911(14) 0.24543(11) 1.35457(10) 0.0242(6) Uani 1 1 d . . .
N18 N 1.18361(13) 0.48181(12) 1.31889(10) 0.0250(6) Uani 1 1 d . . .
N19 N 1.08997(14) 0.24057(11) 1.46532(10) 0.0238(6) Uani 1 1 d . . .
N20 N 1.46717(13) 0.42930(12) 1.39537(10) 0.0255(6) Uani 1 1 d . . .
N21 N 1.10470(13) 0.34406(11) 1.46234(10) 0.0216(6) Uani 1 1 d . . .
N22 N 1.02513(14) 0.35025(11) 1.35543(10) 0.0251(6) Uani 1 1 d . . .
N23 N 1.16714(13) 0.43977(11) 1.44541(10) 0.0232(6) Uani 1 1 d . . .
N24 N 1.45681(13) 0.31392(12) 1.28463(11) 0.0250(6) Uani 1 1 d . . .
C3 C 1.22816(16) 0.49624(15) 1.28055(13) 0.0271(7) Uani 1 1 d . . .
H3A H 1.2018 0.4813 1.2394 0.033 Uiso 1 1 calc R . .
H3B H 1.2330 0.5418 1.2786 0.033 Uiso 1 1 calc R . .
C36 C 1.02425(15) 0.25960(14) 1.41436(12) 0.0226(7) Uani 1 1 d . . .
C35 C 1.21784(16) 0.06063(14) 1.29470(13) 0.0263(7) Uani 1 1 d . . .
H35A H 1.2166 0.0150 1.2978 0.032 Uiso 1 1 calc R . .
H35B H 1.1959 0.0717 1.2518 0.032 Uiso 1 1 calc R . .
C34 C 1.03032(15) 0.33378(13) 1.41713(12) 0.0219(6) Uani 1 1 d . . .
C33 C 1.19106(16) 0.51283(13) 1.37695(12) 0.0238(7) Uani 1 1 d . . .
C31 C 1.44407(17) 0.14500(15) 1.27177(13) 0.0285(7) Uani 1 1 d . . .
H31A H 1.4169 0.1442 1.2281 0.034 Uiso 1 1 calc R . .
H31B H 1.4889 0.1198 1.2791 0.034 Uiso 1 1 calc R . .
C30 C 1.13367(15) 0.29010(13) 1.49282(12) 0.0209(6) Uani 1 1 d . . .
C29 C 1.24250(16) 0.44994(14) 1.46451(12) 0.0237(7) Uani 1 1 d . . .
C28 C 1.12060(16) 0.13334(14) 1.30301(13) 0.0251(7) Uani 1 1 d . . .
C27 C 1.10575(16) 0.17595(13) 1.48569(12) 0.0237(7) Uani 1 1 d . . .
H27A H 1.0591 0.1553 1.4827 0.028 Uiso 1 1 calc R . .
H27B H 1.1368 0.1761 1.5285 0.028 Uiso 1 1 calc R . .
C26 C 1.01547(16) 0.41336(14) 1.33011(13) 0.0275(7) Uani 1 1 d . . .
H26A H 0.9846 0.4373 1.3482 0.033 Uiso 1 1 calc R . .
H26B H 0.9888 0.4106 1.2864 0.033 Uiso 1 1 calc R . .
C25 C 1.04054(18) 0.06309(15) 1.40102(15) 0.0329(8) Uani 1 1 d . . .
H25A H 0.9997 0.0900 1.4024 0.039 Uiso 1 1 calc R . .
H25B H 1.0578 0.0390 1.4388 0.039 Uiso 1 1 calc R . .
C24 C 1.13430(16) 0.40647(13) 1.48481(12) 0.0233(7) Uani 1 1 d . . .
H24A H 1.0941 0.4320 1.4895 0.028 Uiso 1 1 calc R . .
H24B H 1.1719 0.4018 1.5250 0.028 Uiso 1 1 calc R . .
C23 C 1.31896(16) 0.42026(14) 1.26985(13) 0.0259(7) Uani 1 1 d . . .
C22 C 1.41101(17) 0.11675(14) 1.45146(13) 0.0284(7) Uani 1 1 d . . .
C21 C 1.52006(18) 0.16078(16) 1.43168(14) 0.0338(8) Uani 1 1 d . . .
H21A H 1.5591 0.1356 1.4247 0.041 Uiso 1 1 calc R . .
H21B H 1.5347 0.1686 1.4754 0.041 Uiso 1 1 calc R . .
C20 C 1.43393(16) 0.44881(14) 1.43632(13) 0.0247(7) Uani 1 1 d . . .
C19 C 1.42295(16) 0.25933(14) 1.26079(12) 0.0241(7) Uani 1 1 d . . .
C18 C 1.01601(17) 0.18399(14) 1.32497(13) 0.0282(7) Uani 1 1 d . . .
H18A H 0.9766 0.1628 1.3354 0.034 Uiso 1 1 calc R . .
H18B H 0.9985 0.1901 1.2810 0.034 Uiso 1 1 calc R . .
C17 C 1.12035(16) 0.44622(14) 1.29727(13) 0.0252(7) Uani 1 1 d . . .
C16 C 1.43444(15) 0.45897(14) 1.33531(12) 0.0227(7) Uani 1 1 d . . .
C15 C 1.51615(18) 0.55503(16) 1.36133(16) 0.0368(8) Uani 1 1 d . . .
H15A H 1.5438 0.5392 1.4019 0.044 Uiso 1 1 calc R . .
H15B H 1.5498 0.5810 1.3479 0.044 Uiso 1 1 calc R . .
C14 C 1.42948(17) 0.37406(14) 1.25517(13) 0.0265(7) Uani 1 1 d . . .
H14A H 1.4711 0.3970 1.2497 0.032 Uiso 1 1 calc R . .
H14B H 1.3936 0.3659 1.2148 0.032 Uiso 1 1 calc R . .
C13 C 1.16890(17) 0.06342(13) 1.38597(12) 0.0239(7) Uani 1 1 d . . .
C12 C 1.53367(17) 0.39096(15) 1.41448(13) 0.0294(8) Uani 1 1 d . . .
H12A H 1.5535 0.3909 1.4589 0.035 Uiso 1 1 calc R . .
H12B H 1.5708 0.4106 1.4000 0.035 Uiso 1 1 calc R . .
C11 C 1.21630(17) 0.12395(14) 1.47555(12) 0.0254(7) Uani 1 1 d . . .
C10 C 1.12635(15) 0.48164(13) 1.39496(12) 0.0229(7) Uani 1 1 d . . .
C9 C 1.51688(17) 0.27699(15) 1.42964(14) 0.0300(8) Uani 1 1 d . . .
C8 C 1.07906(18) 0.53063(15) 1.41287(14) 0.0323(8) Uani 1 1 d . . .
H8A H 1.1096 0.5525 1.4495 0.039 Uiso 1 1 calc R . .
H8B H 1.0388 0.5096 1.4223 0.039 Uiso 1 1 calc R . .
C7 C 1.10410(16) 0.10378(14) 1.39557(12) 0.0235(7) Uani 1 1 d . . .
C6 C 1.35574(16) 0.05105(14) 1.36715(12) 0.0248(7) Uani 1 1 d . . .
C5 C 1.45125(19) 0.59575(16) 1.36477(16) 0.0376(9) Uani 1 1 d . . .
H5A H 1.4547 0.5999 1.4073 0.045 Uiso 1 1 calc R . .
H5B H 1.4559 0.6377 1.3496 0.045 Uiso 1 1 calc R . .
C4 C 1.18282(18) 0.58402(14) 1.37090(15) 0.0323(8) Uani 1 1 d . . .
H4A H 1.2171 0.6004 1.3515 0.039 Uiso 1 1 calc R . .
H4B H 1.1955 0.6029 1.4113 0.039 Uiso 1 1 calc R . .
C2 C 1.3554(2) -0.02081(14) 1.36165(15) 0.0342(8) Uani 1 1 d . . .
H2A H 1.3515 -0.0325 1.3202 0.041 Uiso 1 1 calc R . .
H2B H 1.3122 -0.0378 1.3698 0.041 Uiso 1 1 calc R . .
C1 C 1.48991(17) 0.49920(15) 1.31752(14) 0.0311(8) Uani 1 1 d . . .
H1A H 1.4667 0.5148 1.2761 0.037 Uiso 1 1 calc R . .
H1B H 1.5327 0.4736 1.3184 0.037 Uiso 1 1 calc R . .
C60 C 1.02334(17) 0.29840(15) 1.31952(14) 0.0292(8) Uani 1 1 d . . .
C59 C 1.36885(16) 0.49960(14) 1.34318(12) 0.0239(7) Uani 1 1 d . . .
C58 C 1.33198(15) 0.51875(14) 1.43929(12) 0.0246(7) Uani 1 1 d . . .
H58A H 1.3273 0.5634 1.4291 0.029 Uiso 1 1 calc R . .
H58B H 1.3584 0.5153 1.4830 0.029 Uiso 1 1 calc R . .
C57 C 1.32324(16) 0.11561(13) 1.27995(12) 0.0228(6) Uani 1 1 d . . .
C56 C 1.30674(17) 0.05141(15) 1.45768(13) 0.0289(7) Uani 1 1 d . . .
H56A H 1.3304 0.0584 1.5013 0.035 Uiso 1 1 calc R . .
H56B H 1.2994 0.0063 1.4513 0.035 Uiso 1 1 calc R . .
C55 C 1.52755(16) 0.30372(14) 1.33477(13) 0.0256(7) Uani 1 1 d . . .
C54 C 1.37470(18) 0.56917(14) 1.32831(14) 0.0306(8) Uani 1 1 d . . .
H54A H 1.3663 0.5738 1.2849 0.037 Uiso 1 1 calc R . .
H54B H 1.3363 0.5930 1.3378 0.037 Uiso 1 1 calc R . .
C53 C 1.52960(16) 0.22956(15) 1.34233(13) 0.0266(7) Uani 1 1 d . . .
C52 C 1.42790(17) 0.08196(14) 1.36060(13) 0.0260(7) Uani 1 1 d . . .
C51 C 0.96851(17) 0.36420(15) 1.43729(14) 0.0314(8) Uani 1 1 d . . .
H51A H 0.9800 0.4085 1.4466 0.038 Uiso 1 1 calc R . .
H51B H 0.9211 0.3617 1.4041 0.038 Uiso 1 1 calc R . .
C50 C 1.48603(19) 0.03309(16) 1.36007(16) 0.0375(8) Uani 1 1 d . . .
H50A H 1.5330 0.0540 1.3645 0.045 Uiso 1 1 calc R . .
H50B H 1.4700 0.0110 1.3211 0.045 Uiso 1 1 calc R . .
C49 C 0.95171(17) 0.23656(16) 1.42232(15) 0.0339(8) Uani 1 1 d . . .
H49A H 0.9095 0.2509 1.3879 0.041 Uiso 1 1 calc R . .
H49B H 0.9511 0.1907 1.4224 0.041 Uiso 1 1 calc R . .
C48 C 0.96201(19) 0.33083(17) 1.49346(15) 0.0389(9) Uani 1 1 d . . .
H48A H 0.9232 0.3511 1.5055 0.047 Uiso 1 1 calc R . .
H48B H 1.0088 0.3351 1.5271 0.047 Uiso 1 1 calc R . .
C47 C 1.04601(19) 0.57866(16) 1.36172(17) 0.0408(9) Uani 1 1 d . . .
H47A H 1.0273 0.6146 1.3782 0.049 Uiso 1 1 calc R . .
H47B H 1.0040 0.5595 1.3303 0.049 Uiso 1 1 calc R . .
C46 C 1.1027(2) 0.60185(17) 1.33267(17) 0.0417(9) Uani 1 1 d . . .
H46A H 1.0907 0.5837 1.2921 0.050 Uiso 1 1 calc R . .
H46B H 1.0990 0.6474 1.3283 0.050 Uiso 1 1 calc R . .
C45 C 1.60267(19) 0.20072(18) 1.34147(18) 0.0430(10) Uani 1 1 d . . .
H45A H 1.5992 0.1550 1.3425 0.052 Uiso 1 1 calc R . .
H45B H 1.6430 0.2140 1.3778 0.052 Uiso 1 1 calc R . .
C44 C 1.59493(17) 0.32843(17) 1.32012(15) 0.0363(8) Uani 1 1 d . . .
H44A H 1.6390 0.3262 1.3565 0.044 Uiso 1 1 calc R . .
H44B H 1.5868 0.3723 1.3077 0.044 Uiso 1 1 calc R . .
C43 C 1.6077(2) 0.2898(2) 1.26907(18) 0.0520(11) Uani 1 1 d . . .
H43A H 1.5644 0.2941 1.2322 0.062 Uiso 1 1 calc R . .
H43B H 1.6506 0.3068 1.2604 0.062 Uiso 1 1 calc R . .
C42 C 1.1518(2) -0.00726(14) 1.38385(15) 0.0354(8) Uani 1 1 d . . .
H42A H 1.1901 -0.0304 1.3737 0.042 Uiso 1 1 calc R . .
H42B H 1.1523 -0.0212 1.4238 0.042 Uiso 1 1 calc R . .
C41 C 1.0126(2) 0.01772(17) 1.34644(17) 0.0460(10) Uani 1 1 d . . .
H41A H 0.9877 0.0419 1.3097 0.055 Uiso 1 1 calc R . .
H41B H 0.9761 -0.0108 1.3531 0.055 Uiso 1 1 calc R . .
C40 C 1.0756(2) -0.02128(18) 1.33641(17) 0.0472(10) Uani 1 1 d . . .
H40A H 1.0646 -0.0658 1.3381 0.057 Uiso 1 1 calc R . .
H40B H 1.0775 -0.0124 1.2959 0.057 Uiso 1 1 calc R . .
C39 C 1.4975(2) -0.01427(18) 1.41174(18) 0.0492(11) Uani 1 1 d . . .
H39A H 1.5359 -0.0442 1.4110 0.059 Uiso 1 1 calc R . .
H39B H 1.5151 0.0079 1.4506 0.059 Uiso 1 1 calc R . .
C38 C 0.9435(2) 0.26083(19) 1.48182(18) 0.0485(10) Uani 1 1 d . . .
H38A H 0.8925 0.2537 1.4805 0.058 Uiso 1 1 calc R . .
H38B H 0.9763 0.2366 1.5158 0.058 Uiso 1 1 calc R . .
C37 C 1.4276(2) -0.04963(18) 1.40731(19) 0.0496(11) Uani 1 1 d . . .
H37A H 1.4226 -0.0511 1.4476 0.060 Uiso 1 1 calc R . .
H37B H 1.4325 -0.0928 1.3950 0.060 Uiso 1 1 calc R . .
C32 C 1.6209(2) 0.2204(2) 1.2846(2) 0.0570(11) Uani 1 1 d . . .
H32A H 1.6729 0.2107 1.2910 0.068 Uiso 1 1 calc R . .
H32B H 1.5906 0.1957 1.2500 0.068 Uiso 1 1 calc R . .
O7W O 0.9585(3) 0.4005(2) 1.0269(2) 0.1261(17) Uani 1 1 d . . .
O9W O 1.38816(15) 0.32073(14) 1.50701(12) 0.0529(7) Uani 1 1 d D . .
O8W O 0.7297(6) 1.2315(3) 1.0042(4) 0.254(4) Uani 1 1 d . . .
O6W O 0.8047(7) 0.2671(4) 0.7233(4) 0.291(4) Uani 1 1 d . . .
O10W O 1.0794(3) 0.3596(2) 1.1417(2) 0.1225(17) Uani 1 1 d D . .
O11W O 1.4413(3) 0.3257(2) 1.12092(15) 0.1217(15) Uani 1 1 d . . .
O12W O 1.5706(6) 0.2705(4) 1.1028(3) 0.212(4) Uani 1 1 d . . .
O13W O 1.0014(5) 0.2641(4) 1.1536(2) 0.219(4) Uani 1 1 d D . .
O03 O 1.2628(3) 0.2847(4) 1.43001(19) 0.171(3) Uani 1 1 d D . .
N01 N 1.2651(3) 0.2731(4) 1.37873(19) 0.156(3) Uani 1 1 d D . .
O02 O 1.2071(3) 0.2558(4) 1.3411(2) 0.234(4) Uani 1 1 d D . .
O01 O 1.3239(3) 0.2797(6) 1.3703(3) 0.281(6) Uani 1 1 d D . .
Cl4A Cl 0.7529(2) 0.37971(18) 0.97730(15) 0.1048(12) Uani 0.50 1 d PU A 1
Cl4B Cl 0.7177(4) 0.3964(3) 0.9760(3) 0.0690(16) Uani 0.20 1 d PU A 2
Cl4C Cl 0.8024(7) 0.3742(6) 0.9840(5) 0.058(2) Uani 0.10 1 d PU B 3
Cl4D Cl 0.7854(4) 0.3567(4) 0.9693(3) 0.0714(18) Uani 0.20 1 d PU C 4

loop_
_atom_site_aniso_label
_atom_site_aniso_U_11
_atom_site_aniso_U_22
_atom_site_aniso_U_33
_atom_site_aniso_U_23
_atom_site_aniso_U_13
_atom_site_aniso_U_12
Dy1 0.02624(7) 0.02813(7) 0.01619(6) -0.00080(5) 0.00514(5) -0.00226(5)
Cd1A 0.0641(2) 0.0709(2) 0.0536(2) 0.01266(18) -0.01044(18) -0.0144(2)
Cd1B 0.0764(19) 0.064(2) 0.113(2) -0.0369(18) 0.0581(17) -0.0033(17)
Cd2 0.03598(13) 0.04474(15) 0.04773(15) 0.00116(12) 0.00637(11) -0.00317(11)
Cl1 0.0947(9) 0.1251(12) 0.0911(9) -0.0430(8) 0.0225(8) -0.0468(9)
Cl2 0.0534(6) 0.1774(16) 0.0794(8) 0.0427(9) 0.0216(6) 0.0027(9)
Cl3 0.1061(10) 0.0668(8) 0.0925(10) 0.0129(7) 0.0055(8) 0.0278(8)
Cl5 0.0775(9) 0.1656(12) 0.1358(11) 0.1061(9) -0.0006(8) -0.0281(9)
Cl6 0.0789(8) 0.1071(10) 0.0505(6) -0.0193(6) 0.0025(6) 0.0241(7)
Cl7 0.0355(4) 0.0410(5) 0.0763(6) 0.0057(4) 0.0188(4) -0.0035(4)
Cl8 0.0326(4) 0.0395(4) 0.0412(4) -0.0060(3) 0.0092(3) 0.0016(3)
O1 0.0531(13) 0.0460(13) 0.0231(10) -0.0092(10) 0.0112(9) -0.0024(11)
O2 0.0339(11) 0.0320(11) 0.0261(10) -0.0017(9) -0.0021(9) -0.0042(10)
O3 0.0535(14) 0.0461(14) 0.0221(10) -0.0018(9) 0.0136(10) 0.0018(11)
O4 0.0308(11) 0.0444(13) 0.0305(11) -0.0145(10) 0.0055(9) -0.0064(10)
O5 0.0314(10) 0.0337(11) 0.0185(9) 0.0045(8) 0.0053(8) 0.0006(9)
O6 0.0374(11) 0.0457(13) 0.0214(10) -0.0101(9) 0.0057(9) 0.0008(10)
O7 0.0432(11) 0.0404(12) 0.0257(10) 0.0112(9) 0.0148(9) 0.0094(10)
O8 0.0376(11) 0.0377(12) 0.0191(9) 0.0045(8) 0.0070(8) -0.0007(10)
O9 0.0369(11) 0.0514(14) 0.0247(10) -0.0065(10) 0.0071(9) -0.0077(11)
O10 0.0307(10) 0.0281(10) 0.0174(9) 0.0015(8) 0.0006(8) 0.0030(9)
O11 0.0267(9) 0.0409(12) 0.0233(10) 0.0082(9) 0.0074(8) 0.0028(9)
O12 0.0697(16) 0.0386(13) 0.0202(10) 0.0011(9) 0.0135(10) -0.0009(12)
O1W 0.0491(12) 0.0390(12) 0.0222(10) -0.0026(9) 0.0118(9) 0.0103(10)
O2W 0.0648(14) 0.0391(13) 0.0456(12) 0.0004(10) 0.0351(10) 0.0034(12)
O3W 0.0570(13) 0.0850(19) 0.0603(14) -0.0366(13) 0.0425(11) -0.0356(13)
O4W 0.0332(11) 0.0424(13) 0.0417(12) -0.0002(10) 0.0137(9) -0.0060(10)
O5W 0.0521(13) 0.0315(11) 0.0202(9) 0.0013(9) 0.0082(9) -0.0078(10)
N1 0.0327(12) 0.0312(13) 0.0170(11) -0.0008(9) 0.0069(9) 0.0022(11)
N2 0.0280(11) 0.0263(12) 0.0163(10) 0.0047(9) 0.0072(9) 0.0051(10)
N3 0.0294(12) 0.0295(13) 0.0189(11) -0.0028(10) 0.0048(9) 0.0032(11)
N4 0.0347(13) 0.0308(13) 0.0180(11) -0.0010(10) 0.0043(10) -0.0003(11)
N5 0.0297(11) 0.0260(12) 0.0179(10) 0.0022(9) 0.0077(9) 0.0013(10)
N6 0.0301(12) 0.0308(13) 0.0201(11) -0.0020(10) 0.0051(9) 0.0013(11)
N7 0.0342(13) 0.0327(14) 0.0217(12) 0.0013(10) 0.0051(10) 0.0014(11)
N8 0.0293(11) 0.0280(12) 0.0163(10) 0.0008(9) 0.0074(9) -0.0004(10)
N9 0.0259(11) 0.0293(12) 0.0195(11) -0.0040(10) 0.0056(9) -0.0013(10)
N10 0.0249(11) 0.0307(13) 0.0186(10) -0.0024(10) 0.0058(9) -0.0021(10)
N11 0.0280(12) 0.0283(13) 0.0217(11) -0.0033(9) 0.0051(10) -0.0012(10)
N12 0.0242(11) 0.0306(13) 0.0210(11) 0.0003(10) 0.0052(9) -0.0023(10)
N13 0.0249(11) 0.0298(12) 0.0187(11) 0.0010(9) 0.0068(9) -0.0025(10)
N14 0.0321(12) 0.0290(12) 0.0171(10) 0.0020(9) 0.0097(9) 0.0015(10)
N15 0.0289(11) 0.0280(12) 0.0187(11) 0.0001(9) 0.0071(9) 0.0013(10)
N16 0.0300(11) 0.0250(12) 0.0159(10) -0.0047(9) 0.0080(9) -0.0008(10)
N17 0.0319(12) 0.0227(12) 0.0169(10) -0.0005(9) 0.0069(9) 0.0014(10)
N18 0.0272(11) 0.0291(12) 0.0201(11) -0.0019(9) 0.0096(9) -0.0009(10)
N19 0.0300(12) 0.0224(11) 0.0155(10) 0.0007(9) 0.0031(9) 0.0027(10)
N20 0.0278(11) 0.0316(13) 0.0166(10) 0.0002(9) 0.0068(9) 0.0020(10)
N21 0.0225(11) 0.0211(11) 0.0182(10) 0.0019(9) 0.0028(9) 0.0001(9)
N22 0.0301(12) 0.0243(12) 0.0168(11) 0.0010(9) 0.0025(9) 0.0001(10)
N23 0.0250(11) 0.0254(12) 0.0182(10) 0.0046(9) 0.0057(9) 0.0003(10)
N24 0.0243(11) 0.0257(12) 0.0220(11) -0.0014(10) 0.0036(9) -0.0011(10)
C3 0.0280(14) 0.0345(16) 0.0177(12) 0.0034(11) 0.0061(11) 0.0004(12)
C36 0.0224(12) 0.0249(14) 0.0198(12) -0.0011(11) 0.0061(10) -0.0003(11)
C35 0.0324(14) 0.0302(15) 0.0167(12) -0.0024(11) 0.0085(11) -0.0002(12)
C34 0.0207(12) 0.0250(14) 0.0191(12) -0.0002(11) 0.0054(10) -0.0002(11)
C33 0.0272(13) 0.0232(13) 0.0203(12) 0.0005(11) 0.0071(10) 0.0028(11)
C31 0.0324(14) 0.0302(15) 0.0247(13) -0.0050(12) 0.0120(11) -0.0011(13)
C30 0.0244(12) 0.0251(14) 0.0164(11) -0.0022(10) 0.0108(10) 0.0015(11)
C29 0.0258(13) 0.0257(14) 0.0195(12) -0.0014(11) 0.0074(10) 0.0012(11)
C28 0.0293(13) 0.0246(14) 0.0206(13) -0.0015(11) 0.0072(11) -0.0041(12)
C27 0.0334(14) 0.0220(14) 0.0171(12) 0.0015(10) 0.0102(10) 0.0025(12)
C26 0.0241(13) 0.0293(15) 0.0238(14) 0.0077(12) 0.0008(11) 0.0026(12)
C25 0.0357(15) 0.0314(16) 0.0338(15) -0.0002(13) 0.0146(12) -0.0068(13)
C24 0.0280(13) 0.0226(13) 0.0192(12) -0.0019(10) 0.0077(10) -0.0020(11)
C23 0.0276(13) 0.0299(15) 0.0201(13) 0.0012(11) 0.0080(11) -0.0025(12)
C22 0.0323(14) 0.0286(15) 0.0198(13) 0.0027(12) 0.0027(11) 0.0077(13)
C21 0.0345(16) 0.0358(17) 0.0224(14) 0.0025(13) -0.0020(12) 0.0012(14)
C20 0.0269(13) 0.0243(14) 0.0213(13) -0.0017(11) 0.0060(11) -0.0048(11)
C19 0.0253(13) 0.0305(15) 0.0164(12) -0.0033(11) 0.0069(10) -0.0022(12)
C18 0.0300(14) 0.0273(15) 0.0215(13) -0.0057(12) 0.0010(11) 0.0005(13)
C17 0.0256(13) 0.0274(14) 0.0203(13) 0.0041(11) 0.0045(11) 0.0039(12)
C16 0.0242(12) 0.0255(14) 0.0185(12) -0.0021(11) 0.0073(10) -0.0046(11)
C15 0.0358(15) 0.0392(18) 0.0360(16) -0.0032(14) 0.0127(13) -0.0151(14)
C14 0.0313(14) 0.0292(15) 0.0175(12) -0.0030(11) 0.0064(11) -0.0034(12)
C13 0.0363(14) 0.0194(13) 0.0169(12) -0.0008(10) 0.0101(11) -0.0006(12)
C12 0.0247(14) 0.0352(16) 0.0231(14) -0.0060(12) 0.0012(11) -0.0016(13)
C11 0.0341(14) 0.0249(14) 0.0192(12) 0.0005(11) 0.0113(11) 0.0003(12)
C10 0.0242(13) 0.0235(13) 0.0201(12) 0.0046(11) 0.0063(10) 0.0032(11)
C9 0.0252(14) 0.0358(16) 0.0254(14) 0.0000(12) 0.0039(12) 0.0037(13)
C8 0.0331(15) 0.0328(16) 0.0323(15) 0.0025(13) 0.0125(12) 0.0065(13)
C7 0.0295(13) 0.0240(14) 0.0170(12) -0.0013(10) 0.0077(10) -0.0040(11)
C6 0.0309(14) 0.0249(14) 0.0183(12) -0.0007(11) 0.0078(11) 0.0068(12)
C5 0.0423(17) 0.0306(16) 0.0371(17) -0.0004(14) 0.0097(14) -0.0111(14)
C4 0.0391(15) 0.0226(14) 0.0373(16) 0.0025(12) 0.0157(13) 0.0006(13)
C2 0.0476(17) 0.0230(15) 0.0318(15) 0.0023(12) 0.0131(13) 0.0054(14)
C1 0.0342(15) 0.0359(16) 0.0257(14) -0.0005(12) 0.0134(12) -0.0087(13)
C60 0.0295(14) 0.0309(16) 0.0240(14) -0.0011(12) 0.0048(12) 0.0000(13)
C59 0.0259(13) 0.0278(14) 0.0168(12) -0.0014(11) 0.0055(10) -0.0029(12)
C58 0.0268(13) 0.0285(14) 0.0187(12) -0.0065(11) 0.0082(10) -0.0045(12)
C57 0.0307(13) 0.0203(13) 0.0198(12) -0.0007(10) 0.0115(10) 0.0035(11)
C56 0.0335(14) 0.0332(16) 0.0194(13) 0.0050(12) 0.0083(11) 0.0059(13)
C55 0.0214(13) 0.0302(15) 0.0228(13) -0.0041(11) 0.0043(11) -0.0019(12)
C54 0.0404(16) 0.0256(15) 0.0261(14) 0.0038(12) 0.0119(12) -0.0008(13)
C53 0.0226(13) 0.0326(15) 0.0229(13) -0.0006(12) 0.0053(11) 0.0006(12)
C52 0.0320(14) 0.0236(14) 0.0212(13) 0.0000(11) 0.0073(11) 0.0054(12)
C51 0.0266(14) 0.0311(16) 0.0346(15) -0.0039(13) 0.0078(12) 0.0058(13)
C50 0.0374(16) 0.0333(17) 0.0440(17) 0.0024(14) 0.0166(14) 0.0140(14)
C49 0.0295(14) 0.0336(16) 0.0419(16) 0.0013(14) 0.0162(12) -0.0053(13)
C48 0.0361(15) 0.048(2) 0.0380(16) -0.0034(15) 0.0200(13) 0.0067(15)
C47 0.0395(17) 0.0337(17) 0.0467(19) 0.0055(15) 0.0113(15) 0.0127(15)
C46 0.0444(18) 0.0360(18) 0.0444(18) 0.0134(15) 0.0148(15) 0.0124(15)
C45 0.0278(16) 0.046(2) 0.052(2) -0.0042(16) 0.0094(15) 0.0059(15)
C44 0.0282(14) 0.0438(19) 0.0376(16) -0.0042(14) 0.0122(13) -0.0091(14)
C43 0.0442(18) 0.073(3) 0.0474(19) -0.0058(18) 0.0274(15) -0.0037(19)
C42 0.0502(17) 0.0214(14) 0.0384(16) -0.0006(12) 0.0199(14) -0.0036(14)
C41 0.053(2) 0.0366(18) 0.0407(19) -0.0072(15) 0.0061(16) -0.0155(17)
C40 0.062(2) 0.0387(18) 0.0456(18) -0.0149(15) 0.0246(16) -0.0185(17)
C39 0.048(2) 0.0412(19) 0.052(2) 0.0108(17) 0.0093(17) 0.0176(17)
C38 0.0573(19) 0.047(2) 0.0567(19) 0.0022(16) 0.0393(15) -0.0009(17)
C37 0.061(2) 0.0339(18) 0.052(2) 0.0148(16) 0.0169(18) 0.0192(17)
C32 0.0519(19) 0.061(3) 0.071(2) -0.0102(19) 0.0383(18) 0.0028(19)
O7W 0.179(4) 0.091(3) 0.130(3) -0.018(3) 0.080(3) 0.028(3)
O9W 0.0574(14) 0.0567(16) 0.0510(14) 0.0094(12) 0.0266(12) -0.0019(13)
O8W 0.504(12) 0.121(5) 0.218(6) 0.010(4) 0.228(6) 0.032(7)
O6W 0.564(12) 0.170(7) 0.244(6) 0.012(5) 0.272(7) -0.048(8)
O10W 0.178(4) 0.103(3) 0.097(3) -0.021(2) 0.060(3) 0.040(3)
O11W 0.179(3) 0.136(3) 0.0480(18) -0.0107(19) 0.036(2) -0.105(3)
O12W 0.343(11) 0.167(6) 0.109(4) -0.037(4) 0.053(6) -0.019(7)
O13W 0.335(9) 0.263(7) 0.056(3) -0.023(4) 0.061(4) -0.139(7)
O03 0.112(3) 0.328(9) 0.081(3) -0.053(4) 0.044(2) -0.079(4)
N01 0.150(4) 0.272(8) 0.052(3) -0.035(3) 0.040(3) -0.120(5)
O02 0.259(6) 0.368(9) 0.066(3) -0.052(4) 0.043(4) -0.193(6)
O01 0.206(7) 0.548(18) 0.106(4) -0.047(7) 0.075(4) -0.132(9)
Cl4A 0.129(2) 0.103(2) 0.0754(16) 0.0255(15) 0.0256(16) -0.0061(19)
Cl4B 0.058(2) 0.074(3) 0.076(3) -0.014(2) 0.023(2) -0.009(2)
Cl4C 0.063(4) 0.052(4) 0.055(4) 0.002(3) 0.015(3) -0.001(3)
Cl4D 0.072(3) 0.072(3) 0.066(3) 0.017(2) 0.019(2) 0.002(3)

loop_
_atom_type_symbol
_atom_type_description
_atom_type_scat_dispersion_real
_atom_type_scat_dispersion_imag
_atom_type_scat_source
C C 0.0033 0.0016 'International Tables Vol C Tables 4.2.6.8 and 6.1.1.4'
H H 0.0000 0.0000 'International Tables Vol C Tables 4.2.6.8 and 6.1.1.4'
N N 0.0061 0.0033 'International Tables Vol C Tables 4.2.6.8 and 6.1.1.4'
O O 0.0106 0.0060 'International Tables Vol C Tables 4.2.6.8 and 6.1.1.4'
Cl Cl 0.1484 0.1585 'International Tables Vol C Tables 4.2.6.8 and 6.1.1.4'
Cd Cd -0.8075 1.2024 'International Tables Vol C Tables 4.2.6.8 and 6.1.1.4'
Dy Dy -0.1892 4.4098 'International Tables Vol C Tables 4.2.6.8 and 6.1.1.4'

loop_
_geom_angle_atom_site_label_1
_geom_angle_atom_site_label_2
_geom_angle_atom_site_label_3
_geom_angle
_geom_angle_site_symmetry_1
_geom_angle_site_symmetry_3
O2 Dy1 O5W 76.70(8) . .
O2 Dy1 O1W 109.76(8) . .
O5W Dy1 O1W 147.87(8) . .
O2 Dy1 O3W 69.01(9) . .
O5W Dy1 O3W 80.43(10) . .
O1W Dy1 O3W 73.38(10) . .
O2 Dy1 O5 76.01(7) . .
O5W Dy1 O5 139.28(7) . .
O1W Dy1 O5 70.92(8) . .
O3W Dy1 O5 116.34(9) . .
O2 Dy1 O10 140.11(8) . 4_565
O5W Dy1 O10 77.27(7) . 4_565
O1W Dy1 O10 79.03(7) . 4_565
O3W Dy1 O10 77.26(9) . 4_565
O5 Dy1 O10 140.38(7) . 4_565
O2 Dy1 O4W 143.42(8) . .
O5W Dy1 O4W 111.78(8) . .
O1W Dy1 O4W 82.28(9) . .
O3W Dy1 O4W 145.97(9) . .
O5 Dy1 O4W 75.87(8) . .
O10 Dy1 O4W 75.01(8) 4_565 .
O2 Dy1 O2W 78.70(9) . .
O5W Dy1 O2W 70.55(9) . .
O1W Dy1 O2W 141.07(9) . .
O3W Dy1 O2W 140.67(9) . .
O5 Dy1 O2W 74.88(8) . .
O10 Dy1 O2W 119.51(8) 4_565 .
O4W Dy1 O2W 71.73(9) . .
Cl2 Cd1A Cl1 112.11(7) . .
Cl2 Cd1A Cl3 111.37(6) . .
Cl1 Cd1A Cl3 107.61(6) . .
Cl2 Cd1A Cl4A 103.42(11) . .
Cl1 Cd1A Cl4A 106.91(10) . .
Cl3 Cd1A Cl4A 115.41(11) . .
Cl1 Cd1B Cl3 116.3(2) . .
Cl1 Cd1B Cl4B 120.9(2) . .
Cl3 Cd1B Cl4B 120.8(2) . .
Cl5 Cd2 Cl6 121.79(7) . .
Cl5 Cd2 Cl8 107.64(5) . .
Cl6 Cd2 Cl8 105.31(4) . .
Cl5 Cd2 Cl7 105.05(5) . .
Cl6 Cd2 Cl7 109.08(4) . .
Cl8 Cd2 Cl7 107.27(3) . .
Cd1B Cl1 Cd1A 19.67(12) . .
Cd1A Cl3 Cd1B 19.37(9) . .
C19 O2 Dy1 160.8(2) . .
C57 O5 Dy1 157.3(2) . .
C30 O10 Dy1 155.0(2) . 4_566
C22 N1 C56 122.5(3) . .
C22 N1 C6 112.4(3) . .
C56 N1 C6 125.1(2) . .
C57 N2 C35 120.8(2) . .
C57 N2 C6 111.0(2) . .
C35 N2 C6 125.0(2) . .
C11 N3 C56 120.2(2) . .
C11 N3 C13 112.5(2) . .
C56 N3 C13 126.1(2) . .
C22 N4 C21 121.1(2) . .
C22 N4 C52 112.5(3) . .
C21 N4 C52 125.1(3) . .
C28 N5 C18 122.3(2) . .
C28 N5 C7 112.9(2) . .
C18 N5 C7 124.3(3) . .
C9 N6 C12 122.5(3) . .
C9 N6 C55 112.2(3) . .
C12 N6 C55 125.1(3) . .
C9 N7 C21 121.6(3) . .
C9 N7 C53 112.1(3) . .
C21 N7 C53 124.3(3) . .
C20 N8 C58 121.7(2) . .
C20 N8 C59 112.6(2) . .
C58 N8 C59 125.7(2) . .
C23 N9 C14 121.4(2) . .
C23 N9 C16 112.6(2) . .
C14 N9 C16 124.8(2) . .
C23 N10 C3 120.3(2) . .
C23 N10 C59 112.2(2) . .
C3 N10 C59 124.9(2) . .
C19 N11 C53 113.1(2) . .
C19 N11 C31 120.9(2) . .
C53 N11 C31 125.8(2) . .
C17 N12 C26 121.4(2) . .
C17 N12 C10 112.7(2) . .
C26 N12 C10 125.8(3) . .
C29 N13 C58 121.4(2) . .
C29 N13 C33 112.6(2) . .
C58 N13 C33 125.7(2) . .
C28 N14 C35 121.9(2) . .
C28 N14 C13 113.0(3) . .
C35 N14 C13 124.5(2) . .
C57 N15 C31 122.7(2) . .
C57 N15 C52 112.8(3) . .
C31 N15 C52 124.4(2) . .
C11 N16 C27 121.7(2) . .
C11 N16 C7 112.6(2) . .
C27 N16 C7 124.4(2) . .
C60 N17 C36 112.4(2) . .
C60 N17 C18 119.1(2) . .
C36 N17 C18 125.5(2) . .
C17 N18 C3 121.0(2) . .
C17 N18 C33 112.8(3) . .
C3 N18 C33 125.0(2) . .
C30 N19 C27 123.4(2) . .
C30 N19 C36 112.9(2) . .
C27 N19 C36 123.6(2) . .
C20 N20 C12 121.2(2) . .
C20 N20 C16 112.5(2) . .
C12 N20 C16 125.7(3) . .
C30 N21 C24 122.3(2) . .
C30 N21 C34 111.8(2) . .
C24 N21 C34 123.5(2) . .
C60 N22 C34 112.8(2) . .
C60 N22 C26 121.3(2) . .
C34 N22 C26 125.7(2) . .
C29 N23 C24 119.8(2) . .
C29 N23 C10 112.3(2) . .
C24 N23 C10 125.0(2) . .
C19 N24 C14 120.8(2) . .
C19 N24 C55 112.5(2) . .
C14 N24 C55 126.0(2) . .
N10 C3 N18 114.1(2) . .
N17 C36 N19 113.9(2) . .
N17 C36 C49 113.4(2) . .
N19 C36 C49 112.0(2) . .
N17 C36 C34 102.6(2) . .
N19 C36 C34 102.2(2) . .
C49 C36 C34 111.7(2) . .
N2 C35 N14 114.0(2) . .
N22 C34 N21 113.7(2) . .
N22 C34 C51 113.2(2) . .
N21 C34 C51 111.7(2) . .
N22 C34 C36 102.8(2) . .
N21 C34 C36 102.5(2) . .
C51 C34 C36 112.1(2) . .
N13 C33 N18 112.4(2) . .
N13 C33 C4 113.5(2) . .
N18 C33 C4 112.7(2) . .
N13 C33 C10 102.8(2) . .
N18 C33 C10 102.3(2) . .
C4 C33 C10 112.1(3) . .
N15 C31 N11 114.6(3) . .
O10 C30 N19 125.4(3) . .
O10 C30 N21 125.4(3) . .
N19 C30 N21 109.2(2) . .
O11 C29 N23 126.9(3) . .
O11 C29 N13 124.3(3) . .
N23 C29 N13 108.8(2) . .
O7 C28 N14 125.8(3) . .
O7 C28 N5 125.6(3) . .
N14 C28 N5 108.6(2) . .
N19 C27 N16 114.5(2) . .
N22 C26 N12 114.5(2) . .
C7 C25 C41 110.5(3) . .
N23 C24 N21 114.2(2) . .
O4 C23 N10 125.0(3) . .
O4 C23 N9 125.6(3) . .
N10 C23 N9 109.4(2) . .
O1 C22 N1 126.0(3) . .
O1 C22 N4 125.2(3) . .
N1 C22 N4 108.8(3) . .
N4 C21 N7 114.9(2) . .
O8 C20 N20 126.0(3) . .
O8 C20 N8 125.1(3) . .
N20 C20 N8 108.9(2) . .
O2 C19 N24 125.3(3) . .
O2 C19 N11 125.5(3) . .
N24 C19 N11 109.2(2) . .
N5 C18 N17 114.2(2) . .
O9 C17 N18 125.9(3) . .
O9 C17 N12 125.8(3) . .
N18 C17 N12 108.2(2) . .
N20 C16 N9 111.9(2) . .
N20 C16 C1 112.9(2) . .
N9 C16 C1 113.5(2) . .
N20 C16 C59 103.0(2) . .
N9 C16 C59 102.7(2) . .
C1 C16 C59 112.0(2) . .
C5 C15 C1 112.5(3) . .
N9 C14 N24 114.3(2) . .
N3 C13 N14 112.2(2) . .
N3 C13 C42 113.6(2) . .
N14 C13 C42 113.0(2) . .
N3 C13 C7 102.8(2) . .
N14 C13 C7 102.6(2) . .
C42 C13 C7 111.6(3) . .
N20 C12 N6 115.5(2) . .
O6 C11 N16 126.5(3) . .
O6 C11 N3 124.0(3) . .
N16 C11 N3 109.5(2) . .
N12 C10 N23 112.9(2) . .
N12 C10 C8 112.4(2) . .
N23 C10 C8 113.4(2) . .
N12 C10 C33 102.7(2) . .
N23 C10 C33 102.4(2) . .
C8 C10 C33 111.9(2) . .
O3 C9 N7 125.7(3) . .
O3 C9 N6 124.6(3) . .
N7 C9 N6 109.7(3) . .
C10 C8 C47 111.6(3) . .
N5 C7 N16 112.5(2) . .
N5 C7 C25 112.2(2) . .
N16 C7 C25 113.2(3) . .
N5 C7 C13 102.9(2) . .
N16 C7 C13 102.6(2) . .
C25 C7 C13 112.6(2) . .
N1 C6 N2 112.1(2) . .
N1 C6 C2 113.2(3) . .
N2 C6 C2 112.4(2) . .
N1 C6 C52 103.2(2) . .
N2 C6 C52 102.5(2) . .
C2 C6 C52 112.7(3) . .
C54 C5 C15 113.5(3) . .
C33 C4 C46 110.5(3) . .
C6 C2 C37 111.0(3) . .
C16 C1 C15 110.8(3) . .
O12 C60 N17 126.3(3) . .
O12 C60 N22 125.3(3) . .
N17 C60 N22 108.3(3) . .
N8 C59 N10 112.1(2) . .
N8 C59 C54 112.4(2) . .
N10 C59 C54 113.1(2) . .
N8 C59 C16 102.9(2) . .
N10 C59 C16 103.1(2) . .
C54 C59 C16 112.4(3) . .
N8 C58 N13 115.5(2) . .
O5 C57 N15 125.4(3) . .
O5 C57 N2 124.3(3) . .
N15 C57 N2 110.3(2) . .
N1 C56 N3 114.9(2) . .
N6 C55 N24 111.9(2) . .
N6 C55 C44 113.9(2) . .
N24 C55 C44 112.8(3) . .
N6 C55 C53 102.8(2) . .
N24 C55 C53 102.5(2) . .
C44 C55 C53 112.0(3) . .
C5 C54 C59 111.1(2) . .
N11 C53 N7 112.0(3) . .
N11 C53 C45 112.4(3) . .
N7 C53 C45 114.3(3) . .
N11 C53 C55 101.9(2) . .
N7 C53 C55 102.5(2) . .
C45 C53 C55 112.7(3) . .
N15 C52 N4 112.0(2) . .
N15 C52 C50 112.8(3) . .
N4 C52 C50 113.8(2) . .
N15 C52 C6 102.6(2) . .
N4 C52 C6 102.4(2) . .
C50 C52 C6 112.2(3) . .
C48 C51 C34 110.7(3) . .
C52 C50 C39 110.8(3) . .
C38 C49 C36 111.7(3) . .
C51 C48 C38 112.3(3) . .
C8 C47 C46 112.9(3) . .
C4 C46 C47 112.1(3) . .
C53 C45 C32 111.9(3) . .
C55 C44 C43 110.7(3) . .
C32 C43 C44 113.1(3) . .
C40 C42 C13 110.7(3) . .
C25 C41 C40 113.0(3) . .
C42 C40 C41 112.7(3) . .
C37 C39 C50 112.7(3) . .
C48 C38 C49 113.5(3) . .
C39 C37 C2 114.3(3) . .
C43 C32 C45 113.7(4) . .
O01 N01 O02 125.9(6) . .
O01 N01 O03 118.0(5) . .
O02 N01 O03 116.0(5) . .

loop_
_geom_bond_atom_site_label_1
_geom_bond_atom_site_label_2
_geom_bond_distance
_geom_bond_site_symmetry_2
Dy1 O2 2.328(2) .
Dy1 O5W 2.341(2) .
Dy1 O1W 2.344(2) .
Dy1 O3W 2.346(3) .
Dy1 O5 2.366(2) .
Dy1 O10 2.3903(19) 4_565
Dy1 O4W 2.401(2) .
Dy1 O2W 2.409(3) .
Cd1A Cl2 2.3960(15) .
Cd1A Cl1 2.4553(16) .
Cd1A Cl3 2.4673(19) .
Cd1A Cl4A 2.507(4) .
Cd1B Cl1 2.084(4) .
Cd1B Cl3 2.583(4) .
Cd1B Cl4B 2.736(9) .
Cd2 Cl5 2.4309(17) .
Cd2 Cl6 2.4486(14) .
Cd2 Cl8 2.4574(8) .
Cd2 Cl7 2.4699(10) .
O1 C22 1.221(4) .
O2 C19 1.224(3) .
O3 C9 1.230(4) .
O4 C23 1.228(3) .
O5 C57 1.243(3) .
O6 C11 1.228(3) .
O7 C28 1.226(4) .
O8 C20 1.223(3) .
O9 C17 1.217(4) .
O10 C30 1.245(3) .
O10 Dy1 2.3903(19) 4_566
O11 C29 1.226(3) .
O12 C60 1.219(4) .
N1 C22 1.364(4) .
N1 C56 1.439(4) .
N1 C6 1.452(4) .
N2 C57 1.356(4) .
N2 C35 1.445(4) .
N2 C6 1.487(3) .
N3 C11 1.360(4) .
N3 C56 1.454(4) .
N3 C13 1.462(3) .
N4 C22 1.371(4) .
N4 C21 1.442(4) .
N4 C52 1.458(4) .
N5 C28 1.369(4) .
N5 C18 1.434(4) .
N5 C7 1.455(4) .
N6 C9 1.365(4) .
N6 C12 1.456(4) .
N6 C55 1.459(4) .
N7 C9 1.357(4) .
N7 C21 1.460(4) .
N7 C53 1.466(4) .
N8 C20 1.371(4) .
N8 C58 1.440(4) .
N8 C59 1.461(4) .
N9 C23 1.367(4) .
N9 C14 1.430(4) .
N9 C16 1.463(4) .
N10 C23 1.363(4) .
N10 C3 1.439(4) .
N10 C59 1.468(3) .
N11 C19 1.357(4) .
N11 C53 1.454(4) .
N11 C31 1.461(4) .
N12 C17 1.373(4) .
N12 C26 1.447(4) .
N12 C10 1.452(4) .
N13 C29 1.366(4) .
N13 C58 1.446(4) .
N13 C33 1.457(3) .
N14 C28 1.361(4) .
N14 C35 1.453(4) .
N14 C13 1.463(4) .
N15 C57 1.349(4) .
N15 C31 1.436(4) .
N15 C52 1.455(4) .
N16 C11 1.354(4) .
N16 C27 1.450(4) .
N16 C7 1.466(3) .
N17 C60 1.367(4) .
N17 C36 1.451(4) .
N17 C18 1.452(4) .
N18 C17 1.363(4) .
N18 C3 1.450(4) .
N18 C33 1.461(4) .
N19 C30 1.356(4) .
N19 C27 1.445(4) .
N19 C36 1.458(3) .
N20 C20 1.368(4) .
N20 C12 1.440(4) .
N20 C16 1.462(3) .
N21 C30 1.358(4) .
N21 C24 1.461(4) .
N21 C34 1.465(3) .
N22 C60 1.371(4) .
N22 C34 1.443(4) .
N22 C26 1.445(4) .
N23 C29 1.365(4) .
N23 C24 1.450(4) .
N23 C10 1.464(3) .
N24 C19 1.347(4) .
N24 C14 1.455(4) .
N24 C55 1.467(3) .
C36 C49 1.529(4) .
C36 C34 1.574(4) .
C34 C51 1.542(4) .
C33 C4 1.516(4) .
C33 C10 1.569(4) .
C25 C7 1.522(4) .
C25 C41 1.534(5) .
C16 C1 1.515(4) .
C16 C59 1.573(4) .
C15 C5 1.527(5) .
C15 C1 1.528(5) .
C13 C42 1.528(4) .
C13 C7 1.573(4) .
C10 C8 1.518(4) .
C8 C47 1.527(5) .
C6 C2 1.526(4) .
C6 C52 1.571(4) .
C5 C54 1.522(4) .
C4 C46 1.529(5) .
C2 C37 1.548(5) .
C59 C54 1.525(4) .
C55 C44 1.522(5) .
C55 C53 1.578(4) .
C53 C45 1.522(5) .
C52 C50 1.515(4) .
C51 C48 1.522(5) .
C50 C39 1.520(5) .
C49 C38 1.528(5) .
C48 C38 1.525(5) .
C47 C46 1.529(6) .
C45 C32 1.529(6) .
C44 C43 1.523(5) .
C43 C32 1.512(6) .
C42 C40 1.523(5) .
C41 C40 1.534(6) .
C39 C37 1.497(6) .
O03 N01 1.229(6) .
N01 O01 1.204(6) .
N01 O02 1.210(6) .
